data_7232263
loop_
_publ_author_name
'Drescher (n\'ee Oschmann), Wiebke'
'Borner, Corinna'
'Tindall, Daniel J.'
'Kleeberg, Christian'

_publ_section_title
;
 Exploring unsymmetrical diboranes(4) as boryl ligand precursors:
 platinum(ii) bis-boryl complexes
;
_journal_issue 7
_journal_name_full 'RSC Advances'
_journal_page_first 3900
_journal_paper_doi 10.1039/C9RA00170K
_journal_volume 9
_journal_year 2019
_chemical_formula_moiety 'C46 H52 B2 N2 O2 P2 Pt, C4 H8 O, 0.5 (C4 H8 O)'
_chemical_formula_sum 'C52 H64 B2 N2 O3.5 P2 Pt'
_chemical_formula_weight 1051.70
_space_group_crystal_system monoclinic
_space_group_IT_number 14
_space_group_name_Hall '-P 2yn'
_space_group_name_H-M_alt 'P 1 21/n 1'
_symmetry_space_group_name_Hall '-P 2yn'
_symmetry_space_group_name_H-M 'P 1 21/n 1'
_atom_sites_solution_hydrogens geom
_atom_sites_solution_primary iterative
_atom_sites_solution_secondary difmap
_audit_creation_method SHELXL-2017/1
_audit_update_record
;
2018-11-27 deposited with the CCDC.
2019-01-24 downloaded from the CCDC.
;
_cell_angle_alpha 90
_cell_angle_beta 100.612(2)
_cell_angle_gamma 90
_cell_formula_units_Z 4
_cell_length_a 13.1260(3)
_cell_length_b 12.8989(3)
_cell_length_c 29.1381(6)
_cell_measurement_reflns_used 28392
_cell_measurement_temperature 100(2)
_cell_measurement_theta_max 30.14
_cell_measurement_theta_min 2.47
_cell_volume 4849.02(19)
_computing_cell_refinement
;
 CrysAlisPro 1.171.39.46 (Rigaku Oxford Diffraction, 2018)
;
_computing_data_collection
;
 CrysAlisPro 1.171.39.46 (Rigaku Oxford Diffraction, 2018)
;
_computing_data_reduction
;
 CrysAlisPro 1.171.39.46 (Rigaku Oxford Diffraction, 2018)
;
_computing_molecular_graphics
;
 K. Brandenburg, 2017, Diamond 4.4.1, Crystal Impact GbR, Bonn, Germany.
;
_computing_publication_material
;
 WinGX v2014.1 (L. J. Farrugia, J. Appl. Cryst., 2012, 45, 849-854.)
;
_computing_structure_refinement
;
 SHELXL-2017/1 (G. M. Sheldrick, Acta Cryst., 2015, C71, 3--8)
;
_computing_structure_solution
;
 SHELXT (Ver. 2014/5) (G. M. Sheldrick, Acta Cryst., 2015, A71, 3--8)
;
_diffrn_ambient_environment N~2~
_diffrn_ambient_temperature 100(2)
_diffrn_detector_area_resol_mean 16.1419
_diffrn_detector_type EOS
_diffrn_measured_fraction_theta_full 0.999
_diffrn_measured_fraction_theta_max 0.999
_diffrn_measurement_device 'four-circle diffractometer'
_diffrn_measurement_device_type 'Oxford Diffraction, Xcalibur, EOS'
_diffrn_measurement_method \w-scan
_diffrn_radiation_monochromator graphite
_diffrn_radiation_source 'Enhance (Mo) X-ray Source'
_diffrn_radiation_type MoK\a
_diffrn_radiation_wavelength 0.71073
_diffrn_reflns_av_unetI/netI 0.1785
_diffrn_reflns_Laue_measured_fraction_full 0.999
_diffrn_reflns_Laue_measured_fraction_max 0.999
_diffrn_reflns_limit_h_max 18
_diffrn_reflns_limit_h_min -18
_diffrn_reflns_limit_k_max 18
_diffrn_reflns_limit_k_min -18
_diffrn_reflns_limit_l_max 40
_diffrn_reflns_limit_l_min -40
_diffrn_reflns_number 29889
_diffrn_reflns_point_group_measured_fraction_full 0.999
_diffrn_reflns_point_group_measured_fraction_max 0.999
_diffrn_reflns_theta_full 29.999
_diffrn_reflns_theta_max 29.999
_diffrn_reflns_theta_min 2.233
_exptl_absorpt_coefficient_mu 3.005
_exptl_absorpt_correction_T_max 0.702
_exptl_absorpt_correction_T_min 0.526
_exptl_absorpt_correction_type gaussian
_exptl_absorpt_process_details
;
 CrysAlisPro 1.171.39.46 (Rigaku Oxford Diffraction, 2018)
 Numerical absorption correction based on gaussian integration over
 a multifaceted crystal model
 Empirical absorption correction using spherical harmonics,
 implemented in SCALE3 ABSPACK scaling algorithm.
;
_exptl_crystal_colour 'clear colourless'
_exptl_crystal_density_diffrn 1.441
_exptl_crystal_description rhombohedron
_exptl_crystal_F_000 2144
_exptl_crystal_recrystallization_method
;
 Diffusion of n-pentane into a solution in THF at -40 deg C.
;
_exptl_crystal_size_max 0.318
_exptl_crystal_size_mid 0.170
_exptl_crystal_size_min 0.160
_refine_diff_density_max 2.305
_refine_diff_density_min -0.982
_refine_diff_density_rms 0.107
_refine_ls_extinction_method none
_refine_ls_goodness_of_fit_ref 0.786
_refine_ls_hydrogen_treatment constr
_refine_ls_matrix_type full
_refine_ls_number_parameters 593
_refine_ls_number_reflns 29889
_refine_ls_number_restraints 70
_refine_ls_restrained_S_all 0.791
_refine_ls_R_factor_all 0.0795
_refine_ls_R_factor_gt 0.0356
_refine_ls_shift/su_max 0.002
_refine_ls_shift/su_mean 0.000
_refine_ls_structure_factor_coef Fsqd
_refine_ls_weighting_details 'w=1/[\s^2^(Fo^2^)+(0.0111P)^2^] where P=(Fo^2^+2Fc^2^)/3'
_refine_ls_weighting_scheme calc
_refine_ls_wR_factor_gt 0.0473
_refine_ls_wR_factor_ref 0.0500
_reflns_number_gt 17184
_reflns_number_total 29889
_reflns_threshold_expression 'I > 2\s(I)'
_cod_data_source_file c9ra00170k2.cif
_cod_data_source_block wo39wo
_cod_original_formula_sum 'C52 H64 B2 N2 O3.50 P2 Pt'
_cod_database_code 7232263
_shelx_shelxl_version_number 2017/1
_shelx_space_group_comment
;
The symmetry employed for this shelxl refinement is uniquely defined
by the following loop, which should always be used as a source of
symmetry information in preference to the above space-group names.
They are only intended as comments.
;

loop_
_space_group_symop_operation_xyz
'x, y, z'
'-x+1/2, y+1/2, -z+1/2'
'-x, -y, -z'
'x-1/2, -y-1/2, z-1/2'

loop_
_atom_site_label
_atom_site_type_symbol
_atom_site_fract_x
_atom_site_fract_y
_atom_site_fract_z
_atom_site_U_iso_or_equiv
_atom_site_adp_type
_atom_site_occupancy
_atom_site_site_symmetry_order
_atom_site_calc_flag
_atom_site_refinement_flags_posn
_atom_site_refinement_flags_adp
_atom_site_refinement_flags_occupancy
_atom_site_disorder_assembly
_atom_site_disorder_group
Pt1 Pt 0.55540(2) 0.37662(2) 0.37302(2) 0.01089(3) Uani 1 1 d . . . . .
P1 P 0.60308(6) 0.20250(6) 0.38152(3) 0.01213(18) Uani 1 1 d . . . . .
P2 P 0.71340(6) 0.46324(6) 0.38336(3) 0.01239(18) Uani 1 1 d . . . . .
O1 O 0.32235(15) 0.34401(15) 0.32917(6) 0.0153(5) Uani 1 1 d . . . . .
O2 O 0.35687(15) 0.32477(16) 0.40824(6) 0.0155(5) Uani 1 1 d . . . . .
N1 N 0.4475(2) 0.5719(2) 0.32078(8) 0.0165(6) Uani 1 1 d . . . . .
N2 N 0.44516(19) 0.5805(2) 0.39866(8) 0.0157(6) Uani 1 1 d . . . . .
C1 C 0.3939(3) 0.6675(2) 0.32707(10) 0.0212(8) Uani 1 1 d . . . . .
H1A H 0.318950 0.661469 0.314112 0.025 Uiso 1 1 calc R U . . .
H1B H 0.422871 0.726073 0.311656 0.025 Uiso 1 1 calc R U . . .
C2 C 0.4125(3) 0.6827(3) 0.38011(10) 0.0197(8) Uani 1 1 d . . . . .
H2A H 0.467193 0.735033 0.390187 0.024 Uiso 1 1 calc R U . . .
H2B H 0.348119 0.704947 0.390456 0.024 Uiso 1 1 calc R U . . .
C3 C 0.4481(3) 0.5371(3) 0.27418(10) 0.0290(9) Uani 1 1 d . . . . .
H3A H 0.376698 0.532571 0.256923 0.044 Uiso 1 1 calc R U . . .
H3B H 0.480714 0.468573 0.275185 0.044 Uiso 1 1 calc R U . . .
H3C H 0.487231 0.586217 0.258521 0.044 Uiso 1 1 calc R U . . .
C4 C 0.4700(2) 0.5680(3) 0.44852(10) 0.0230(8) Uani 1 1 d . . . . .
H4A H 0.531314 0.609508 0.461075 0.035 Uiso 1 1 calc R U . . .
H4B H 0.484260 0.494741 0.456062 0.035 Uiso 1 1 calc R U . . .
H4C H 0.411316 0.591110 0.462396 0.035 Uiso 1 1 calc R U . . .
C5 C 0.2227(2) 0.3435(2) 0.34410(10) 0.0164(8) Uani 1 1 d . . . . .
C6 C 0.2498(2) 0.2922(2) 0.39316(10) 0.0162(7) Uani 1 1 d . . . . .
C7 C 0.1453(2) 0.2834(3) 0.30884(10) 0.0243(8) Uani 1 1 d . . . . .
H7A H 0.134528 0.319338 0.278697 0.036 Uiso 1 1 calc R U . . .
H7B H 0.079277 0.278495 0.319842 0.036 Uiso 1 1 calc R U . . .
H7C H 0.172158 0.213575 0.305203 0.036 Uiso 1 1 calc R U . . .
C8 C 0.1902(2) 0.4561(2) 0.34661(11) 0.0242(8) Uani 1 1 d . . . . .
H8A H 0.241244 0.492915 0.369682 0.036 Uiso 1 1 calc R U . . .
H8B H 0.122132 0.459464 0.355833 0.036 Uiso 1 1 calc R U . . .
H8C H 0.186218 0.488625 0.315931 0.036 Uiso 1 1 calc R U . . .
C9 C 0.2501(2) 0.1747(2) 0.39138(11) 0.0242(8) Uani 1 1 d . . . . .
H9A H 0.285752 0.151678 0.366445 0.036 Uiso 1 1 calc R U . . .
H9B H 0.178575 0.149240 0.385181 0.036 Uiso 1 1 calc R U . . .
H9C H 0.286242 0.147389 0.421375 0.036 Uiso 1 1 calc R U . . .
C10 C 0.1861(2) 0.3303(3) 0.42803(10) 0.0240(8) Uani 1 1 d . . . . .
H10A H 0.206196 0.292568 0.457494 0.036 Uiso 1 1 calc R U . . .
H10B H 0.112355 0.318496 0.415676 0.036 Uiso 1 1 calc R U . . .
H10C H 0.198303 0.404618 0.433519 0.036 Uiso 1 1 calc R U . . .
C11 C 0.6141(2) 0.1523(2) 0.44106(10) 0.0132(7) Uani 1 1 d . . . . .
C12 C 0.5464(2) 0.1896(2) 0.46836(10) 0.0171(7) Uani 1 1 d . . . . .
H12 H 0.498064 0.242174 0.456450 0.020 Uiso 1 1 calc R U . . .
C13 C 0.5483(3) 0.1510(2) 0.51286(10) 0.0224(8) Uani 1 1 d . . . . .
H13 H 0.500448 0.176118 0.531019 0.027 Uiso 1 1 calc R U . . .
C14 C 0.6196(3) 0.0762(3) 0.53085(11) 0.0273(9) Uani 1 1 d . . . . .
H14 H 0.621306 0.050479 0.561534 0.033 Uiso 1 1 calc R U . . .
C15 C 0.6883(3) 0.0387(3) 0.50453(11) 0.0278(9) Uani 1 1 d . . . . .
H15 H 0.737048 -0.013274 0.516863 0.033 Uiso 1 1 calc R U . . .
C16 C 0.6861(3) 0.0770(2) 0.45992(10) 0.0210(8) Uani 1 1 d . . . . .
H16 H 0.734255 0.051639 0.441941 0.025 Uiso 1 1 calc R U . . .
C17 C 0.7211(2) 0.1572(2) 0.36322(10) 0.0148(7) Uani 1 1 d . . . . .
C18 C 0.8184(2) 0.1832(2) 0.39018(11) 0.0200(8) Uani 1 1 d . . . . .
H18 H 0.821596 0.218294 0.419073 0.024 Uiso 1 1 calc R U . . .
C19 C 0.9095(2) 0.1579(2) 0.37488(12) 0.0260(9) Uani 1 1 d . . . . .
H19 H 0.974574 0.175364 0.393482 0.031 Uiso 1 1 calc R U . . .
C20 C 0.9060(3) 0.1073(3) 0.33249(11) 0.0269(9) Uani 1 1 d . . . . .
H20 H 0.968253 0.090252 0.321976 0.032 Uiso 1 1 calc R U . . .
C21 C 0.8116(3) 0.0823(3) 0.30599(11) 0.0254(9) Uani 1 1 d . . . . .
H21 H 0.808825 0.048021 0.276933 0.030 Uiso 1 1 calc R U . . .
C22 C 0.7204(2) 0.1063(2) 0.32101(10) 0.0186(8) Uani 1 1 d . . . . .
H22 H 0.656042 0.087651 0.302163 0.022 Uiso 1 1 calc R U . . .
C23 C 0.5059(2) 0.1161(3) 0.34778(9) 0.0119(6) Uani 1 1 d . . . . .
C24 C 0.4832(2) 0.0183(2) 0.36259(10) 0.0166(7) Uani 1 1 d . . . . .
H24 H 0.520075 -0.007732 0.391417 0.020 Uiso 1 1 calc R U . . .
C25 C 0.4080(2) -0.0416(2) 0.33604(11) 0.0201(8) Uani 1 1 d . . . . .
H25 H 0.393019 -0.108396 0.346795 0.024 Uiso 1 1 calc R U . . .
C26 C 0.3544(2) -0.0059(3) 0.29432(11) 0.0201(8) Uani 1 1 d . . . . .
H26 H 0.302735 -0.047956 0.276137 0.024 Uiso 1 1 calc R U . . .
C27 C 0.3755(2) 0.0912(2) 0.27870(10) 0.0192(8) Uani 1 1 d . . . . .
H27 H 0.338634 0.115892 0.249622 0.023 Uiso 1 1 calc R U . . .
C28 C 0.4506(2) 0.1531(2) 0.30534(10) 0.0145(8) Uani 1 1 d . . . . .
H28 H 0.464257 0.220403 0.294739 0.017 Uiso 1 1 calc R U . . .
C29 C 0.7092(2) 0.6043(2) 0.39022(10) 0.0134(7) Uani 1 1 d . . . . .
C30 C 0.6730(2) 0.6660(3) 0.35149(11) 0.0203(8) Uani 1 1 d . . . . .
H30 H 0.653369 0.634379 0.321724 0.024 Uiso 1 1 calc R U . . .
C31 C 0.6652(3) 0.7717(3) 0.35543(12) 0.0254(8) Uani 1 1 d . . . . .
H31 H 0.640583 0.812347 0.328485 0.030 Uiso 1 1 calc R U . . .
C32 C 0.6929(3) 0.8189(3) 0.39827(13) 0.0299(10) Uani 1 1 d . . . . .
H32 H 0.687901 0.892037 0.400996 0.036 Uiso 1 1 calc R U . . .
C33 C 0.7277(3) 0.7595(3) 0.43694(12) 0.0341(10) Uani 1 1 d . . . . .
H33 H 0.746166 0.791803 0.466601 0.041 Uiso 1 1 calc R U . . .
C34 C 0.7363(2) 0.6529(3) 0.43338(11) 0.0249(9) Uani 1 1 d . . . . .
H34 H 0.760751 0.612803 0.460525 0.030 Uiso 1 1 calc R U . . .
C35 C 0.7892(2) 0.4526(2) 0.33693(9) 0.0118(7) Uani 1 1 d . . . . .
C36 C 0.8711(2) 0.5183(2) 0.33271(10) 0.0170(7) Uani 1 1 d . . . . .
H36 H 0.889636 0.572509 0.354735 0.020 Uiso 1 1 calc R U . . .
C37 C 0.9253(2) 0.5057(3) 0.29713(10) 0.0203(8) Uani 1 1 d . . . . .
H37 H 0.980861 0.551327 0.294715 0.024 Uiso 1 1 calc R U . . .
C38 C 0.9002(2) 0.4279(3) 0.26499(10) 0.0214(8) Uani 1 1 d . . . . .
H38 H 0.938736 0.419320 0.240667 0.026 Uiso 1 1 calc R U . . .
C39 C 0.8189(2) 0.3620(3) 0.26804(10) 0.0227(8) Uani 1 1 d . . . . .
H39 H 0.801262 0.307970 0.245867 0.027 Uiso 1 1 calc R U . . .
C40 C 0.7629(2) 0.3752(3) 0.30365(9) 0.0190(7) Uani 1 1 d . . . . .
H40 H 0.705989 0.330814 0.305303 0.023 Uiso 1 1 calc R U . . .
C41 C 0.7998(2) 0.4223(2) 0.43709(10) 0.0135(7) Uani 1 1 d . . . . .
C42 C 0.7518(2) 0.3908(3) 0.47372(10) 0.0202(8) Uani 1 1 d . . . . .
H42 H 0.678422 0.393534 0.470188 0.024 Uiso 1 1 calc R U . . .
C43 C 0.8105(3) 0.3558(3) 0.51505(10) 0.0280(9) Uani 1 1 d . . . . .
H43 H 0.777092 0.335643 0.539943 0.034 Uiso 1 1 calc R U . . .
C44 C 0.9164(3) 0.3496(3) 0.52060(11) 0.0261(9) Uani 1 1 d . . . . .
H44 H 0.956202 0.324070 0.548892 0.031 Uiso 1 1 calc R U . . .
C45 C 0.9646(2) 0.3811(3) 0.48461(10) 0.0244(8) Uani 1 1 d . . . . .
H45 H 1.038010 0.377763 0.488330 0.029 Uiso 1 1 calc R U . . .
C46 C 0.9068(2) 0.4173(2) 0.44318(10) 0.0199(8) Uani 1 1 d . . . . .
H46 H 0.940752 0.438913 0.418705 0.024 Uiso 1 1 calc R U . . .
B1 B 0.4759(3) 0.5165(3) 0.36366(12) 0.0155(8) Uani 1 1 d . . . . .
B2 B 0.3999(3) 0.3462(3) 0.36917(12) 0.0138(8) Uani 1 1 d . . . . .
O3 O 0.9844(3) 0.2541(3) 0.62896(11) 0.0899(12) Uani 1 1 d D . . . .
C47 C 0.8869(3) 0.2321(4) 0.64433(17) 0.0807(18) Uani 1 1 d D . . . .
H47A H 0.852030 0.297484 0.650228 0.097 Uiso 1 1 calc R U . . .
H47B H 0.839991 0.192385 0.620075 0.097 Uiso 1 1 calc R U . . .
C48 C 0.9109(3) 0.1739(4) 0.68546(16) 0.0736(17) Uani 1 1 d D . . . .
H48A H 0.891009 0.100408 0.679566 0.088 Uiso 1 1 calc R U . . .
H48B H 0.874398 0.201644 0.709668 0.088 Uiso 1 1 calc R U . . .
C49 C 1.0280(3) 0.1842(3) 0.70080(13) 0.0519(12) Uani 1 1 d D . . . .
H49A H 1.046704 0.246775 0.720196 0.062 Uiso 1 1 calc R U . . .
H49B H 1.058387 0.122214 0.718168 0.062 Uiso 1 1 calc R U . . .
C50 C 1.0603(3) 0.1931(3) 0.65546(16) 0.0580(14) Uani 1 1 d D . . . .
H50A H 1.129107 0.226599 0.658791 0.070 Uiso 1 1 calc R U . . .
H50B H 1.063526 0.124056 0.640981 0.070 Uiso 1 1 calc R U . . .
O4 O 0.9974(17) 0.0407(13) 0.5328(6) 0.184(7) Uani 0.5 1 d D U P A -1
C51 C 0.9281(8) -0.0644(9) 0.5253(5) 0.047(3) Uani 0.5 1 d D U P A -1
H51A H 0.946509 -0.115546 0.550811 0.056 Uiso 0.5 1 calc R U P A -1
H51B H 0.852451 -0.051392 0.518680 0.056 Uiso 0.5 1 calc R U P A -1
C52 C 0.9686(15) -0.0874(15) 0.4861(8) 0.112(7) Uani 0.5 1 d D U P A -1
H52A H 0.907931 -0.107520 0.462238 0.135 Uiso 0.5 1 calc R U P A -1
H52B H 1.008863 -0.151847 0.494127 0.135 Uiso 0.5 1 calc R U P A -1
C53 C 1.0374(15) -0.0198(16) 0.4588(6) 0.095(5) Uani 0.5 1 d D U P A -1
H53A H 1.108646 -0.046698 0.460551 0.114 Uiso 0.5 1 calc R U P A -1
H53B H 1.004393 -0.004423 0.426200 0.114 Uiso 0.5 1 calc R U P A -1
C54 C 1.029(2) 0.0677(16) 0.4927(5) 0.116(8) Uani 0.5 1 d D U P A -1
H54A H 1.098338 0.100988 0.501045 0.140 Uiso 0.5 1 calc R U P A -1
H54B H 0.980874 0.120259 0.476428 0.140 Uiso 0.5 1 calc R U P A -1

loop_
_atom_site_aniso_label
_atom_site_aniso_U_11
_atom_site_aniso_U_22
_atom_site_aniso_U_33
_atom_site_aniso_U_23
_atom_site_aniso_U_13
_atom_site_aniso_U_12
Pt1 0.01051(5) 0.01093(5) 0.01138(5) -0.00013(7) 0.00242(4) 0.00103(7)
P1 0.0122(4) 0.0115(5) 0.0126(4) -0.0007(3) 0.0021(3) 0.0016(3)
P2 0.0121(4) 0.0131(5) 0.0121(4) -0.0001(4) 0.0026(3) 0.0005(4)
O1 0.0128(11) 0.0198(14) 0.0140(11) 0.0013(9) 0.0042(9) 0.0001(9)
O2 0.0109(12) 0.0217(13) 0.0135(11) 0.0041(9) 0.0014(9) 0.0011(10)
N1 0.0243(16) 0.0135(16) 0.0105(15) -0.0003(12) 0.0000(12) 0.0063(13)
N2 0.0195(15) 0.0161(16) 0.0119(14) 0.0045(12) 0.0039(11) 0.0063(12)
C1 0.025(2) 0.019(2) 0.0184(19) 0.0019(15) 0.0004(15) 0.0059(16)
C2 0.022(2) 0.017(2) 0.0181(19) -0.0012(15) 0.0002(15) 0.0069(16)
C3 0.042(2) 0.028(2) 0.0154(19) 0.0013(16) 0.0015(16) 0.0100(19)
C4 0.032(2) 0.023(2) 0.0158(18) 0.0004(15) 0.0082(15) 0.0089(17)
C5 0.0118(17) 0.021(2) 0.0159(17) 0.0005(14) 0.0007(13) -0.0005(14)
C6 0.0113(17) 0.0174(19) 0.0205(18) 0.0027(15) 0.0044(14) 0.0015(14)
C7 0.021(2) 0.027(2) 0.0241(19) 0.0024(16) 0.0026(15) -0.0066(16)
C8 0.0196(19) 0.024(2) 0.028(2) 0.0080(16) 0.0027(15) 0.0031(16)
C9 0.0173(19) 0.023(2) 0.034(2) 0.0095(16) 0.0094(16) 0.0003(16)
C10 0.0166(18) 0.034(2) 0.0225(19) 0.0037(16) 0.0069(15) 0.0013(16)
C11 0.0155(17) 0.0122(19) 0.0102(16) -0.0028(13) -0.0019(13) -0.0028(13)
C12 0.0165(18) 0.0169(19) 0.0166(18) -0.0004(14) -0.0001(14) 0.0010(15)
C13 0.029(2) 0.023(2) 0.0167(18) -0.0042(15) 0.0084(15) -0.0019(16)
C14 0.043(2) 0.026(2) 0.0115(18) 0.0038(16) 0.0014(16) -0.0013(18)
C15 0.037(2) 0.023(2) 0.021(2) 0.0080(16) -0.0024(17) 0.0088(18)
C16 0.029(2) 0.0163(19) 0.0178(19) -0.0040(15) 0.0047(15) 0.0037(16)
C17 0.0141(17) 0.0104(18) 0.0200(18) 0.0012(13) 0.0036(14) 0.0016(13)
C18 0.0218(19) 0.0112(18) 0.027(2) -0.0049(15) 0.0045(15) 0.0023(15)
C19 0.0095(18) 0.024(2) 0.044(2) -0.0064(17) 0.0040(16) 0.0004(15)
C20 0.0223(19) 0.021(2) 0.042(2) -0.0027(18) 0.0166(16) 0.0055(17)
C21 0.026(2) 0.026(2) 0.027(2) -0.0075(16) 0.0117(16) 0.0032(16)
C22 0.0178(17) 0.018(2) 0.0203(17) -0.0035(15) 0.0039(13) -0.0001(15)
C23 0.0127(14) 0.0121(17) 0.0119(15) -0.0049(15) 0.0050(11) 0.0018(15)
C24 0.0191(19) 0.0157(19) 0.0151(18) 0.0010(14) 0.0029(14) 0.0034(15)
C25 0.024(2) 0.0120(19) 0.026(2) -0.0024(15) 0.0072(15) -0.0025(15)
C26 0.0183(19) 0.019(2) 0.023(2) -0.0110(16) 0.0048(15) -0.0050(15)
C27 0.0187(18) 0.026(2) 0.0125(17) -0.0030(14) 0.0008(14) 0.0035(15)
C28 0.0169(18) 0.0131(19) 0.0150(17) -0.0025(13) 0.0065(14) 0.0000(14)
C29 0.0091(15) 0.0112(19) 0.0199(17) -0.0031(14) 0.0028(12) -0.0002(13)
C30 0.023(2) 0.020(2) 0.0186(19) -0.0017(16) 0.0063(15) -0.0004(16)
C31 0.028(2) 0.021(2) 0.028(2) 0.0053(17) 0.0080(17) 0.0039(17)
C32 0.032(2) 0.010(2) 0.047(3) -0.0041(18) 0.0053(19) 0.0024(17)
C33 0.044(3) 0.025(2) 0.029(2) -0.0120(18) -0.0056(18) 0.0054(19)
C34 0.027(2) 0.021(2) 0.024(2) -0.0045(16) -0.0034(15) 0.0030(16)
C35 0.0126(16) 0.0129(18) 0.0083(16) 0.0027(13) -0.0025(12) 0.0021(14)
C36 0.0145(18) 0.019(2) 0.0159(18) -0.0009(15) -0.0003(14) -0.0008(15)
C37 0.0097(17) 0.031(2) 0.0212(19) 0.0100(16) 0.0047(14) -0.0006(15)
C38 0.0215(19) 0.031(2) 0.0139(18) 0.0071(16) 0.0085(14) 0.0089(16)
C39 0.030(2) 0.024(2) 0.0152(17) -0.0012(16) 0.0069(14) 0.0039(17)
C40 0.0181(17) 0.0196(18) 0.0199(17) 0.0048(18) 0.0048(13) 0.0005(18)
C41 0.0155(17) 0.0131(17) 0.0113(16) -0.0032(13) 0.0013(13) 0.0015(14)
C42 0.0154(16) 0.027(2) 0.0186(17) 0.0019(16) 0.0037(13) 0.0022(16)
C43 0.029(2) 0.040(3) 0.0155(17) 0.0086(17) 0.0072(15) 0.0036(18)
C44 0.027(2) 0.032(3) 0.0175(18) 0.0043(16) -0.0010(15) 0.0076(17)
C45 0.0160(17) 0.033(2) 0.0224(18) -0.006(2) -0.0003(13) 0.006(2)
C46 0.0193(19) 0.025(2) 0.0156(18) 0.0007(15) 0.0024(14) 0.0022(15)
B1 0.0113(19) 0.016(2) 0.019(2) -0.0007(17) 0.0022(16) 0.0002(16)
B2 0.020(2) 0.008(2) 0.0146(19) -0.0023(14) 0.0050(16) 0.0022(15)
O3 0.073(3) 0.122(4) 0.075(2) 0.040(2) 0.014(2) 0.009(2)
C47 0.027(3) 0.121(5) 0.093(4) 0.033(4) 0.009(3) 0.006(3)
C48 0.055(3) 0.101(5) 0.074(4) 0.040(3) 0.035(3) 0.015(3)
C49 0.056(3) 0.052(3) 0.044(3) 0.004(2) 0.000(2) 0.000(3)
C50 0.039(3) 0.050(3) 0.090(4) 0.038(3) 0.027(3) 0.019(2)
O4 0.30(2) 0.096(11) 0.191(12) -0.005(8) 0.130(12) -0.060(10)
C51 0.023(5) 0.033(6) 0.085(9) 0.035(6) 0.010(5) 0.009(4)
C52 0.089(11) 0.084(11) 0.188(17) -0.003(11) 0.087(13) -0.039(9)
C53 0.100(11) 0.081(12) 0.093(10) 0.027(7) -0.006(8) -0.041(9)
C54 0.20(2) 0.080(11) 0.052(9) -0.002(7) -0.012(10) -0.061(13)

loop_
_atom_type_symbol
_atom_type_description
_atom_type_scat_dispersion_real
_atom_type_scat_dispersion_imag
_atom_type_scat_source
C C 0.0033 0.0016 'International Tables Vol C Tables 4.2.6.8 and 6.1.1.4'
H H 0.0000 0.0000 'International Tables Vol C Tables 4.2.6.8 and 6.1.1.4'
B B 0.0013 0.0007 'International Tables Vol C Tables 4.2.6.8 and 6.1.1.4'
N N 0.0061 0.0033 'International Tables Vol C Tables 4.2.6.8 and 6.1.1.4'
O O 0.0106 0.0060 'International Tables Vol C Tables 4.2.6.8 and 6.1.1.4'
P P 0.1023 0.0942 'International Tables Vol C Tables 4.2.6.8 and 6.1.1.4'
Pt Pt -1.7033 8.3905 'International Tables Vol C Tables 4.2.6.8 and 6.1.1.4'

loop_
_geom_angle_atom_site_label_1
_geom_angle_atom_site_label_2
_geom_angle_atom_site_label_3
_geom_angle
B2 Pt1 B1 71.91(13)
B2 Pt1 P2 161.60(9)
B1 Pt1 P2 90.82(10)
B2 Pt1 P1 93.79(10)
B1 Pt1 P1 165.67(10)
P2 Pt1 P1 103.50(3)
C17 P1 C11 103.87(14)
C17 P1 C23 101.10(13)
C11 P1 C23 102.61(13)
C17 P1 Pt1 120.20(10)
C11 P1 Pt1 114.46(10)
C23 P1 Pt1 112.40(10)
C35 P2 C29 100.78(14)
C35 P2 C41 105.96(13)
C29 P2 C41 102.65(13)
C35 P2 Pt1 117.54(10)
C29 P2 Pt1 116.56(10)
C41 P2 Pt1 111.65(10)
B2 O1 C5 107.9(2)
B2 O2 C6 109.0(2)
B1 N1 C3 128.8(3)
B1 N1 C1 111.8(2)
C3 N1 C1 118.4(2)
B1 N2 C4 128.0(3)
B1 N2 C2 111.2(3)
C4 N2 C2 118.2(2)
N1 C1 C2 104.3(2)
N2 C2 C1 103.8(2)
O1 C5 C7 109.1(2)
O1 C5 C8 106.6(2)
C7 C5 C8 111.2(3)
O1 C5 C6 102.2(2)
C7 C5 C6 114.6(3)
C8 C5 C6 112.4(3)
O2 C6 C10 109.0(2)
O2 C6 C9 106.9(2)
C10 C6 C9 110.7(3)
O2 C6 C5 101.5(2)
C10 C6 C5 114.7(3)
C9 C6 C5 113.3(3)
C12 C11 C16 118.4(3)
C12 C11 P1 118.3(2)
C16 C11 P1 123.3(2)
C11 C12 C13 120.7(3)
C14 C13 C12 120.1(3)
C15 C14 C13 120.2(3)
C14 C15 C16 119.7(3)
C15 C16 C11 120.9(3)
C22 C17 C18 117.5(3)
C22 C17 P1 122.7(2)
C18 C17 P1 119.4(2)
C19 C18 C17 120.6(3)
C20 C19 C18 120.3(3)
C21 C20 C19 119.3(3)
C20 C21 C22 120.9(3)
C21 C22 C17 121.3(3)
C24 C23 C28 118.7(3)
C24 C23 P1 123.7(2)
C28 C23 P1 117.6(2)
C25 C24 C23 120.7(3)
C26 C25 C24 120.7(3)
C25 C26 C27 119.8(3)
C26 C27 C28 120.2(3)
C27 C28 C23 119.9(3)
C30 C29 C34 117.9(3)
C30 C29 P2 119.5(2)
C34 C29 P2 122.6(2)
C31 C30 C29 121.3(3)
C30 C31 C32 120.2(3)
C33 C32 C31 119.4(3)
C32 C33 C34 120.9(3)
C33 C34 C29 120.3(3)
C40 C35 C36 118.2(3)
C40 C35 P2 118.2(2)
C36 C35 P2 123.7(2)
C37 C36 C35 120.7(3)
C38 C37 C36 120.7(3)
C37 C38 C39 119.9(3)
C38 C39 C40 119.7(3)
C39 C40 C35 120.8(3)
C46 C41 C42 118.6(3)
C46 C41 P2 125.2(2)
C42 C41 P2 116.2(2)
C43 C42 C41 120.3(3)
C44 C43 C42 120.8(3)
C43 C44 C45 119.3(3)
C44 C45 C46 120.4(3)
C41 C46 C45 120.6(3)
N2 B1 N1 105.8(3)
N2 B1 Pt1 127.6(2)
N1 B1 Pt1 126.4(2)
O2 B2 O1 109.6(3)
O2 B2 Pt1 122.8(2)
O1 B2 Pt1 127.6(2)
C50 O3 C47 107.4(3)
C48 C47 O3 107.1(4)
C47 C48 C49 105.1(4)
C50 C49 C48 100.7(3)
O3 C50 C49 104.5(3)
C54 O4 C51 110.7(14)
C52 C51 O4 89.9(9)
C51 C52 C53 130.1(13)
C54 C53 C52 88.3(11)
O4 C54 C53 116.0(15)

loop_
_geom_bond_atom_site_label_1
_geom_bond_atom_site_label_2
_geom_bond_distance
Pt1 B2 2.062(4)
Pt1 B1 2.077(4)
Pt1 P2 2.3259(8)
Pt1 P1 2.3325(8)
P1 C17 1.825(3)
P1 C11 1.833(3)
P1 C23 1.836(3)
P2 C35 1.826(3)
P2 C29 1.832(3)
P2 C41 1.834(3)
O1 B2 1.399(4)
O1 C5 1.453(3)
O2 B2 1.388(4)
O2 C6 1.455(3)
N1 B1 1.428(4)
N1 C3 1.432(4)
N1 C1 1.447(4)
N2 B1 1.427(4)
N2 C4 1.438(3)
N2 C2 1.459(4)
C1 C2 1.532(4)
C5 C7 1.518(4)
C5 C8 1.520(4)
C5 C6 1.556(4)
C6 C10 1.513(4)
C6 C9 1.515(4)
C11 C12 1.384(4)
C11 C16 1.395(4)
C12 C13 1.384(4)
C13 C14 1.379(4)
C14 C15 1.375(4)
C15 C16 1.386(4)
C17 C22 1.393(4)
C17 C18 1.410(4)
C18 C19 1.391(4)
C19 C20 1.390(4)
C20 C21 1.373(4)
C21 C22 1.382(4)
C23 C24 1.384(4)
C23 C28 1.398(4)
C24 C25 1.375(4)
C25 C26 1.367(4)
C26 C27 1.378(4)
C27 C28 1.389(4)
C29 C30 1.391(4)
C29 C34 1.392(4)
C30 C31 1.374(4)
C31 C32 1.376(4)
C32 C33 1.370(4)
C33 C34 1.385(4)
C35 C40 1.390(4)
C35 C36 1.392(4)
C36 C37 1.371(4)
C37 C38 1.370(4)
C38 C39 1.380(4)
C39 C40 1.387(4)
C41 C46 1.384(4)
C41 C42 1.396(4)
C42 C43 1.381(4)
C43 C44 1.373(4)
C44 C45 1.382(4)
C45 C46 1.384(4)
O3 C50 1.387(4)
O3 C47 1.460(5)
C47 C48 1.400(5)
C48 C49 1.525(5)
C49 C50 1.464(5)
O4 C54 1.358(15)
O4 C51 1.625(15)
C51 C52 1.379(15)
C52 C53 1.571(16)
C53 C54 1.52(2)

loop_
_geom_torsion_atom_site_label_1
_geom_torsion_atom_site_label_2
_geom_torsion_atom_site_label_3
_geom_torsion_atom_site_label_4
_geom_torsion
B1 N1 C1 C2 13.1(3)
C3 N1 C1 C2 -177.9(3)
B1 N2 C2 C1 16.6(3)
C4 N2 C2 C1 179.5(3)
N1 C1 C2 N2 -17.4(3)
B2 O1 C5 C7 -148.5(3)
B2 O1 C5 C8 91.3(3)
B2 O1 C5 C6 -26.9(3)
B2 O2 C6 C10 -145.7(3)
B2 O2 C6 C9 94.6(3)
B2 O2 C6 C5 -24.3(3)
O1 C5 C6 O2 30.5(3)
C7 C5 C6 O2 148.3(3)
C8 C5 C6 O2 -83.5(3)
O1 C5 C6 C10 147.8(3)
C7 C5 C6 C10 -94.4(3)
C8 C5 C6 C10 33.9(4)
O1 C5 C6 C9 -83.8(3)
C7 C5 C6 C9 34.0(4)
C8 C5 C6 C9 162.3(3)
C17 P1 C11 C12 167.8(2)
C23 P1 C11 C12 -87.3(3)
Pt1 P1 C11 C12 34.8(3)
C17 P1 C11 C16 -13.4(3)
C23 P1 C11 C16 91.5(3)
Pt1 P1 C11 C16 -146.4(2)
C16 C11 C12 C13 -1.7(4)
P1 C11 C12 C13 177.2(2)
C11 C12 C13 C14 1.4(5)
C12 C13 C14 C15 -0.8(5)
C13 C14 C15 C16 0.5(5)
C14 C15 C16 C11 -0.9(5)
C12 C11 C16 C15 1.4(5)
P1 C11 C16 C15 -177.4(2)
C11 P1 C17 C22 130.1(3)
C23 P1 C17 C22 24.0(3)
Pt1 P1 C17 C22 -100.3(3)
C11 P1 C17 C18 -56.5(3)
C23 P1 C17 C18 -162.6(2)
Pt1 P1 C17 C18 73.1(3)
C22 C17 C18 C19 -0.4(5)
P1 C17 C18 C19 -174.1(2)
C17 C18 C19 C20 0.5(5)
C18 C19 C20 C21 -0.2(5)
C19 C20 C21 C22 -0.3(5)
C20 C21 C22 C17 0.5(5)
C18 C17 C22 C21 -0.2(5)
P1 C17 C22 C21 173.3(2)
C17 P1 C23 C24 85.5(3)
C11 P1 C23 C24 -21.7(3)
Pt1 P1 C23 C24 -145.1(2)
C17 P1 C23 C28 -96.1(2)
C11 P1 C23 C28 156.8(2)
Pt1 P1 C23 C28 33.3(2)
C28 C23 C24 C25 0.2(4)
P1 C23 C24 C25 178.6(2)
C23 C24 C25 C26 0.4(5)
C24 C25 C26 C27 -0.3(5)
C25 C26 C27 C28 -0.4(5)
C26 C27 C28 C23 1.0(5)
C24 C23 C28 C27 -0.9(4)
P1 C23 C28 C27 -179.4(2)
C35 P2 C29 C30 54.3(3)
C41 P2 C29 C30 163.6(2)
Pt1 P2 C29 C30 -74.1(3)
C35 P2 C29 C34 -128.9(3)
C41 P2 C29 C34 -19.6(3)
Pt1 P2 C29 C34 102.7(2)
C34 C29 C30 C31 0.7(5)
P2 C29 C30 C31 177.7(3)
C29 C30 C31 C32 -0.3(5)
C30 C31 C32 C33 -0.4(5)
C31 C32 C33 C34 0.6(6)
C32 C33 C34 C29 -0.2(6)
C30 C29 C34 C33 -0.5(5)
P2 C29 C34 C33 -177.3(3)
C29 P2 C35 C40 -143.0(2)
C41 P2 C35 C40 110.3(2)
Pt1 P2 C35 C40 -15.3(3)
C29 P2 C35 C36 36.2(3)
C41 P2 C35 C36 -70.4(3)
Pt1 P2 C35 C36 164.0(2)
C40 C35 C36 C37 -1.1(4)
P2 C35 C36 C37 179.6(2)
C35 C36 C37 C38 -0.2(5)
C36 C37 C38 C39 0.7(5)
C37 C38 C39 C40 0.1(5)
C38 C39 C40 C35 -1.4(5)
C36 C35 C40 C39 1.9(4)
P2 C35 C40 C39 -178.8(2)
C35 P2 C41 C46 18.4(3)
C29 P2 C41 C46 -86.9(3)
Pt1 P2 C41 C46 147.5(2)
C35 P2 C41 C42 -159.3(2)
C29 P2 C41 C42 95.4(3)
Pt1 P2 C41 C42 -30.2(3)
C46 C41 C42 C43 0.1(5)
P2 C41 C42 C43 178.1(3)
C41 C42 C43 C44 -1.1(5)
C42 C43 C44 C45 1.3(5)
C43 C44 C45 C46 -0.7(5)
C42 C41 C46 C45 0.5(5)
P2 C41 C46 C45 -177.2(3)
C44 C45 C46 C41 -0.2(5)
C4 N2 B1 N1 -169.7(3)
C2 N2 B1 N1 -8.9(4)
C4 N2 B1 Pt1 6.1(5)
C2 N2 B1 Pt1 166.9(2)
C3 N1 B1 N2 -170.8(3)
C1 N1 B1 N2 -3.2(4)
C3 N1 B1 Pt1 13.3(5)
C1 N1 B1 Pt1 -179.2(2)
C6 O2 B2 O1 8.6(3)
C6 O2 B2 Pt1 -171.7(2)
C5 O1 B2 O2 12.7(3)
C5 O1 B2 Pt1 -166.9(2)
C50 O3 C47 C48 11.2(6)
O3 C47 C48 C49 13.5(6)
C47 C48 C49 C50 -31.8(5)
C47 O3 C50 C49 -32.1(5)
C48 C49 C50 O3 38.8(5)
C54 O4 C51 C52 18.9(19)
O4 C51 C52 C53 -10(2)
C51 C52 C53 C54 -2(3)
C51 O4 C54 C53 -25(3)
C52 C53 C54 O4 17(3)
